data_4510394
loop_
_publ_author_name
'Karasawa, Satoru'
'Hagihara, Ryusuke'
'Abe, Yuichiro'
'Harada, Naomi'
'Todo, Jun-ichi'
'Koga, Noboru'

_publ_section_title
;
 Crystal Structures, Thermal Properties, and Emission Behaviors
 ofN,N-R-Phenyl-7-amino-2,4-trifluoromethylquinoline Derivatives:
 Supercooled Liquid-to-Crystal Transformation Induced by Mechanical
 Stimuli
;
_journal_issue 5
_journal_name_full 'Crystal Growth &amp; Design'
_journal_page_first 2468
_journal_paper_doi 10.1021/cg5001842
_journal_volume 14
_journal_year 2014
_chemical_formula_moiety 'C20 H16 F6 N2'
_chemical_formula_sum 'C20 H16 F6 N2'
_chemical_formula_weight 398.35
_space_group_IT_number 14
_symmetry_cell_setting monoclinic
_symmetry_Int_Tables_number 14
_symmetry_space_group_name_Hall '-P 2ybc'
_symmetry_space_group_name_H-M 'P 1 21/c 1'
_atom_sites_solution_hydrogens geom
_atom_sites_solution_primary direct
_atom_sites_solution_secondary difmap
_cell_angle_alpha 90.0000
_cell_angle_beta 114.098(5)
_cell_angle_gamma 90.0000
_cell_formula_units_Z 4
_cell_length_a 7.637(4)
_cell_length_b 15.587(7)
_cell_length_c 16.449(8)
_cell_measurement_temperature 90
_cell_volume 1787.4(15)
_computing_cell_refinement Unknown
_computing_data_collection Unknown
_computing_data_reduction Unknown
_computing_molecular_graphics 'CrystalStructure 4.0'
_computing_publication_material 'CrystalStructure 4.0 (Rigaku, 2010)'
_computing_structure_refinement 'SHELXL97 (Sheldrick, 2008)'
_computing_structure_solution SIR97
_diffrn_ambient_temperature 90
_diffrn_measured_fraction_theta_full 0.985
_diffrn_measured_fraction_theta_max 0.985
_diffrn_measurement_device_type 'Unknown CCD'
_diffrn_measurement_method \w
_diffrn_radiation_type 'Mo K\a'
_diffrn_radiation_wavelength 0.71069
_diffrn_reflns_av_R_equivalents 0.0250
_diffrn_reflns_limit_h_max 9
_diffrn_reflns_limit_h_min -9
_diffrn_reflns_limit_k_max 19
_diffrn_reflns_limit_k_min -9
_diffrn_reflns_limit_l_max 20
_diffrn_reflns_limit_l_min -20
_diffrn_reflns_number 9453
_diffrn_reflns_theta_full 27.00
_diffrn_reflns_theta_max 27.00
_diffrn_standards_number 0
_exptl_absorpt_coefficient_mu 0.131
_exptl_absorpt_correction_type none
_exptl_crystal_colour yellow
_exptl_crystal_density_diffrn 1.480
_exptl_crystal_density_method 'not measured'
_exptl_crystal_description plate
_exptl_crystal_F_000 816.00
_exptl_crystal_size_max 0.5
_exptl_crystal_size_mid 0.3
_exptl_crystal_size_min 0.3
_refine_diff_density_max 0.340
_refine_diff_density_min -0.260
_refine_ls_extinction_method none
_refine_ls_goodness_of_fit_ref 1.047
_refine_ls_hydrogen_treatment refxyz
_refine_ls_number_parameters 317
_refine_ls_number_reflns 3831
_refine_ls_number_restraints 0
_refine_ls_R_factor_gt 0.0383
_refine_ls_shift/su_max 0.000
_refine_ls_structure_factor_coef Fsqd
_refine_ls_weighting_details 'w = 1/[\s^2^(Fo^2^)+(0.0507P)^2^+0.8441P] where P=(Fo^2^+2Fc^2^)/3'
_refine_ls_weighting_scheme calc
_refine_ls_wR_factor_ref 0.1060
_reflns_number_gt 3438
_reflns_number_total 3831
_reflns_threshold_expression F^2^>2.0\s(F^2^)
_cod_data_source_file cg5001842_si_006.cif
_cod_data_source_block PIP
_cod_depositor_comments 'Adding full bibliography for 4510391--4510398.cif.'
_cod_original_cell_volume 1787.3(14)
_cod_database_code 4510394

loop_
_symmetry_equiv_pos_site_id
_symmetry_equiv_pos_as_xyz
1 +X,+Y,+Z
2 -X,1/2+Y,1/2-Z
3 -X,-Y,-Z
4 +X,1/2-Y,1/2+Z

loop_
_atom_site_label
_atom_site_type_symbol
_atom_site_fract_x
_atom_site_fract_y
_atom_site_fract_z
_atom_site_U_iso_or_equiv
_atom_site_adp_type
_atom_site_occupancy
_atom_site_symmetry_multiplicity
_atom_site_calc_flag
F1 F 0.17689(13) 0.19382(5) 0.37666(6) 0.0330(3) Uani 1.0 4 d
F2 F -0.07401(13) 0.13407(6) 0.27830(6) 0.0342(3) Uani 1.0 4 d
F4 F -0.07479(13) 0.17538(6) 0.40273(6) 0.0339(3) Uani 1.0 4 d
F5 F 0.01620(16) -0.23137(6) 0.35450(7) 0.0418(3) Uani 1.0 4 d
F6 F 0.28059(14) -0.21768(7) 0.34016(7) 0.0427(3) Uani 1.0 4 d
F29 F 0.02581(16) -0.15938(6) 0.24550(6) 0.0437(3) Uani 1.0 4 d
N3 N 0.59332(17) 0.00450(7) 0.76991(7) 0.0226(3) Uani 1.0 4 d
N7 N 0.27749(16) -0.10759(7) 0.47254(7) 0.0197(3) Uani 1.0 4 d
C9 C 0.31199(18) -0.03878(8) 0.52837(8) 0.0184(3) Uani 1.0 4 d
C10 C 0.07858(18) -0.01744(8) 0.35012(9) 0.0206(3) Uani 1.0 4 d
C11 C 0.46796(18) 0.01294(8) 0.68102(8) 0.0198(3) Uani 1.0 4 d
C12 C 0.22640(18) 0.04353(8) 0.49802(8) 0.0184(3) Uani 1.0 4 d
C13 C 0.26260(19) 0.10906(8) 0.56303(9) 0.0219(3) Uani 1.0 4 d
C14 C 0.4153(2) 0.03901(10) 0.86085(10) 0.0277(3) Uani 1.0 4 d
C15 C 0.70825(19) -0.07466(9) 0.80149(9) 0.0235(3) Uani 1.0 4 d
C16 C 0.03417(19) 0.13863(9) 0.36612(9) 0.0233(3) Uani 1.0 4 d
C17 C 0.5632(2) 0.05765(9) 0.83484(8) 0.0222(3) Uani 1.0 4 d
C18 C 0.5004(3) 0.16219(10) 0.95784(10) 0.0307(4) Uani 1.0 4 d
C19 C 0.5975(3) -0.14711(10) 0.82197(11) 0.0306(4) Uani 1.0 4 d
C20 C 0.11209(18) 0.05231(8) 0.40553(9) 0.0197(3) Uani 1.0 4 d
C21 C 0.43335(19) -0.05224(8) 0.61890(9) 0.0197(3) Uani 1.0 4 d
C22 C 0.16381(18) -0.09583(8) 0.38844(9) 0.0202(3) Uani 1.0 4 d
C23 C 0.1221(2) -0.17622(9) 0.33185(9) 0.0232(3) Uani 1.0 4 d
C24 C 0.3750(2) 0.09402(9) 0.65059(9) 0.0223(3) Uani 1.0 4 d
C25 C 0.3850(3) 0.09127(11) 0.92270(10) 0.0332(4) Uani 1.0 4 d
C26 C 0.6799(3) 0.12872(10) 0.87081(10) 0.0303(4) Uani 1.0 4 d
C27 C 0.8955(3) -0.05527(11) 0.88176(11) 0.0340(4) Uani 1.0 4 d
C28 C 0.6477(3) 0.18073(10) 0.93207(10) 0.0333(4) Uani 1.0 4 d
H8 H 0.206(3) 0.1641(12) 0.5457(12) 0.026(4) Uiso 1.0 4 d
H30 H 0.396(3) 0.1392(11) 0.6915(12) 0.025(4) Uiso 1.0 4 d
H31 H 0.487(3) -0.1072(11) 0.6349(11) 0.020(4) Uiso 1.0 4 d
H32 H -0.002(3) -0.0133(11) 0.2875(12) 0.028(5) Uiso 1.0 4 d
H33 H 0.476(3) -0.1600(13) 0.7696(14) 0.039(5) Uiso 1.0 4 d
H34 H 0.676(3) -0.1985(15) 0.8383(14) 0.045(6) Uiso 1.0 4 d
H35 H 0.566(3) -0.1351(14) 0.8720(15) 0.044(6) Uiso 1.0 4 d
H36 H 0.969(3) -0.0101(14) 0.8683(14) 0.043(6) Uiso 1.0 4 d
H37 H 0.980(3) -0.1063(15) 0.8977(14) 0.047(6) Uiso 1.0 4 d
H38 H 0.871(3) -0.0391(13) 0.9340(14) 0.038(5) Uiso 1.0 4 d
H39 H 0.335(3) -0.0109(12) 0.8352(12) 0.029(5) Uiso 1.0 4 d
H40 H 0.283(3) 0.0789(13) 0.9402(13) 0.040(5) Uiso 1.0 4 d
H41 H 0.480(3) 0.1968(14) 0.9993(14) 0.042(6) Uiso 1.0 4 d
H42 H 0.726(3) 0.2290(14) 0.9546(14) 0.041(6) Uiso 1.0 4 d
H43 H 0.780(3) 0.1408(12) 0.8512(13) 0.033(5) Uiso 1.0 4 d
H44 H 0.741(3) -0.0923(10) 0.7519(11) 0.018(4) Uiso 1.0 4 d

loop_
_atom_site_aniso_label
_atom_site_aniso_U_11
_atom_site_aniso_U_22
_atom_site_aniso_U_33
_atom_site_aniso_U_12
_atom_site_aniso_U_13
_atom_site_aniso_U_23
F1 0.0321(5) 0.0220(5) 0.0422(5) -0.0040(4) 0.0125(4) 0.0081(4)
F2 0.0400(5) 0.0279(5) 0.0239(5) 0.0056(4) 0.0021(4) 0.0063(4)
F4 0.0360(5) 0.0304(5) 0.0396(5) 0.0130(4) 0.0198(4) 0.0064(4)
F5 0.0593(7) 0.0285(5) 0.0493(6) -0.0205(5) 0.0342(6) -0.0135(5)
F6 0.0332(5) 0.0393(6) 0.0507(6) 0.0032(4) 0.0121(5) -0.0220(5)
F29 0.0669(7) 0.0305(5) 0.0199(5) -0.0001(5) 0.0036(5) -0.0040(4)
N3 0.0264(6) 0.0213(6) 0.0182(6) 0.0015(5) 0.0072(5) -0.0022(5)
N7 0.0212(6) 0.0186(6) 0.0198(6) -0.0010(4) 0.0088(5) -0.0005(4)
C9 0.0186(6) 0.0174(6) 0.0212(6) -0.0016(5) 0.0102(5) -0.0003(5)
C10 0.0197(6) 0.0224(7) 0.0188(6) -0.0018(5) 0.0069(5) 0.0014(5)
C11 0.0199(6) 0.0205(7) 0.0202(6) -0.0021(5) 0.0093(5) -0.0004(5)
C12 0.0185(6) 0.0182(6) 0.0205(6) -0.0010(5) 0.0098(5) 0.0011(5)
C13 0.0256(7) 0.0165(6) 0.0248(7) 0.0014(5) 0.0115(6) 0.0010(5)
C14 0.0238(7) 0.0297(8) 0.0263(7) -0.0018(6) 0.0070(6) -0.0038(6)
C15 0.0233(7) 0.0237(7) 0.0206(6) 0.0017(5) 0.0060(6) -0.0018(5)
C16 0.0226(7) 0.0229(7) 0.0239(7) 0.0007(5) 0.0089(6) 0.0025(5)
C17 0.0268(7) 0.0210(7) 0.0159(6) 0.0014(5) 0.0056(5) -0.0007(5)
C18 0.0403(9) 0.0296(8) 0.0220(7) 0.0065(7) 0.0124(6) -0.0030(6)
C19 0.0355(8) 0.0242(8) 0.0316(8) 0.0021(6) 0.0132(7) 0.0043(6)
C20 0.0176(6) 0.0205(7) 0.0222(7) -0.0001(5) 0.0094(5) 0.0036(5)
C21 0.0212(7) 0.0166(6) 0.0210(6) 0.0012(5) 0.0082(5) 0.0012(5)
C22 0.0200(6) 0.0215(7) 0.0205(6) -0.0028(5) 0.0097(5) -0.0006(5)
C23 0.0258(7) 0.0230(7) 0.0201(6) -0.0018(5) 0.0087(5) -0.0011(5)
C24 0.0277(7) 0.0179(6) 0.0228(7) -0.0014(5) 0.0117(6) -0.0036(5)
C25 0.0290(8) 0.0420(9) 0.0311(8) 0.0018(7) 0.0150(7) -0.0042(7)
C26 0.0403(9) 0.0276(8) 0.0280(7) -0.0090(7) 0.0192(7) -0.0045(6)
C27 0.0296(8) 0.0344(9) 0.0280(8) 0.0033(7) 0.0015(7) -0.0051(7)
C28 0.0487(10) 0.0243(8) 0.0274(8) -0.0079(7) 0.0162(7) -0.0061(6)

loop_
_atom_type_symbol
_atom_type_description
_atom_type_scat_dispersion_real
_atom_type_scat_dispersion_imag
_atom_type_scat_source
C C 0.0033 0.0016
;
International Tables for Crystallography
(1992, Vol. C, Tables 4.2.6.8 and 6.1.1.4)
;
H H 0.0000 0.0000
;
International Tables for Crystallography
(1992, Vol. C, Table 6.1.1.4)
;
N N 0.0061 0.0033
;
International Tables for Crystallography
(1992, Vol. C, Tables 4.2.6.8 and 6.1.1.4)
;
F F 0.0171 0.0103
;
International Tables for Crystallography
(1992, Vol. C, Tables 4.2.6.8 and 6.1.1.4)
;

loop_
_geom_angle_atom_site_label_1
_geom_angle_atom_site_label_2
_geom_angle_atom_site_label_3
_geom_angle
_geom_angle_publ_flag
C11 N3 C15 120.24(11) yes
C11 N3 C17 118.38(12) yes
C15 N3 C17 118.04(11) yes
C9 N7 C22 117.54(11) yes
N7 C9 C12 122.22(11) yes
N7 C9 C21 117.12(11) yes
C12 C9 C21 120.65(12) yes
C20 C10 C22 117.60(12) yes
N3 C11 C21 123.24(12) yes
N3 C11 C24 118.72(12) yes
C21 C11 C24 117.99(11) yes
C9 C12 C13 117.38(11) yes
C9 C12 C20 116.96(12) yes
C13 C12 C20 125.66(12) yes
C12 C13 C24 121.10(12) yes
C17 C14 C25 119.97(14) yes
N3 C15 C19 113.01(13) yes
N3 C15 C27 110.48(12) yes
C19 C15 C27 111.24(13) yes
F1 C16 F2 106.47(13) yes
F1 C16 F4 106.77(12) yes
F1 C16 C20 111.06(11) yes
F2 C16 F4 106.52(11) yes
F2 C16 C20 112.17(12) yes
F4 C16 C20 113.42(14) yes
N3 C17 C14 120.17(13) yes
N3 C17 C26 120.20(16) yes
C14 C17 C26 119.63(15) yes
C25 C18 C28 119.80(17) yes
C10 C20 C12 120.11(12) yes
C10 C20 C16 119.17(12) yes
C12 C20 C16 120.65(12) yes
C9 C21 C11 120.90(12) yes
N7 C22 C10 125.44(13) yes
N7 C22 C23 114.51(11) yes
C10 C22 C23 120.02(12) yes
F5 C23 F6 106.78(13) yes
F5 C23 F29 106.92(11) yes
F5 C23 C22 111.14(15) yes
F6 C23 F29 106.79(14) yes
F6 C23 C22 112.64(11) yes
F29 C23 C22 112.22(12) yes
C11 C24 C13 121.89(13) yes
C14 C25 C18 120.27(18) yes
C17 C26 C28 119.94(18) yes
C18 C28 C26 120.40(15) yes
C20 C10 H32 121.4(11) no
C22 C10 H32 120.9(11) no
C12 C13 H8 119.8(10) no
C24 C13 H8 119.1(10) no
C17 C14 H39 118.7(14) no
C25 C14 H39 121.3(14) no
N3 C15 H44 104.9(9) no
C19 C15 H44 109.1(10) no
C27 C15 H44 107.9(8) no
C25 C18 H41 120.0(14) no
C28 C18 H41 120.2(14) no
C15 C19 H33 111.1(14) no
C15 C19 H34 109.4(15) no
C15 C19 H35 113.3(13) no
H33 C19 H34 109.0(16) no
H33 C19 H35 108.3(19) no
H34 C19 H35 105.5(19) no
C9 C21 H31 117.0(10) no
C11 C21 H31 122.1(10) no
C11 C24 H30 119.6(10) no
C13 C24 H30 118.5(10) no
C14 C25 H40 120.1(12) no
C18 C25 H40 119.7(12) no
C17 C26 H43 118.1(11) no
C28 C26 H43 121.9(11) no
C15 C27 H36 111.5(11) no
C15 C27 H37 110.4(11) no
C15 C27 H38 111.3(11) no
H36 C27 H37 105(2) no
H36 C27 H38 110.0(18) no
H37 C27 H38 108.1(18) no
C18 C28 H42 120.7(16) no
C26 C28 H42 118.9(16) no

loop_
_geom_bond_atom_site_label_1
_geom_bond_atom_site_label_2
_geom_bond_distance
_geom_bond_publ_flag
F1 C16 1.3430(18) yes
F2 C16 1.3415(16) yes
F4 C16 1.339(2) yes
F5 C23 1.334(2) yes
F6 C23 1.329(2) yes
F29 C23 1.3320(17) yes
N3 C11 1.3887(16) yes
N3 C15 1.4800(18) yes
N3 C17 1.443(2) yes
N7 C9 1.3658(18) yes
N7 C22 1.3116(17) yes
C9 C12 1.4339(18) yes
C9 C21 1.4119(18) yes
C10 C20 1.374(2) yes
C10 C22 1.4067(18) yes
C11 C21 1.3877(19) yes
C11 C24 1.4358(19) yes
C12 C13 1.4219(19) yes
C12 C20 1.4180(18) yes
C13 C24 1.3625(19) yes
C14 C17 1.392(3) yes
C14 C25 1.395(3) yes
C15 C19 1.529(3) yes
C15 C27 1.5289(19) yes
C16 C20 1.5065(19) yes
C17 C26 1.393(2) yes
C18 C25 1.384(3) yes
C18 C28 1.385(3) yes
C22 C23 1.515(2) yes
C26 C28 1.391(3) yes
C10 H32 0.962(17) no
C13 H8 0.951(18) no
C14 H39 0.973(18) no
C15 H44 0.98(2) no
C18 H41 0.93(3) no
C19 H33 0.993(18) no
C19 H34 0.97(3) no
C19 H35 0.96(3) no
C21 H31 0.939(17) no
C24 H30 0.942(18) no
C25 H40 0.95(3) no
C26 H43 0.96(3) no
C27 H36 0.98(3) no
C27 H37 0.99(3) no
C27 H38 0.98(3) no
C28 H42 0.94(2) no

loop_
_geom_contact_atom_site_label_1
_geom_contact_atom_site_label_2
_geom_contact_distance
_geom_contact_publ_flag
_geom_contact_site_symmetry_2
F1 C10 3.366(2) no .
F1 C12 2.9999(19) no .
F1 C13 3.152(2) no .
F2 C10 2.6845(18) no .
F4 C10 3.461(2) no .
F4 C12 3.0045(17) no .
F4 C13 3.0186(17) no .
F5 N7 2.8827(16) no .
F5 C10 3.373(3) no .
F6 N7 2.7801(19) no .
F6 C10 3.515(3) no .
F29 N7 3.5258(19) no .
F29 C10 2.7299(19) no .
N7 C20 2.8081(19) no .
C9 C10 2.760(2) no .
C9 C24 2.787(2) no .
C11 C12 2.8560(19) no .
C11 C14 3.170(3) no .
C11 C19 3.272(3) no .
C11 C26 3.391(3) no .
C12 C22 2.737(2) no .
C13 C16 3.022(3) no .
C13 C21 2.808(2) no .
C14 C15 3.298(3) no .
C14 C19 3.389(3) no .
C14 C24 3.453(3) no .
C14 C28 2.776(3) no .
C15 C21 2.898(2) no .
C15 C26 3.406(3) no .
C17 C18 2.788(3) no .
C17 C19 3.216(3) no .
C17 C24 2.831(2) no .
C17 C27 2.922(3) no .
C19 C21 3.391(3) no .
C21 C22 3.563(3) no .
C24 C26 3.457(3) no .
C25 C26 2.777(3) no .
C26 C27 3.275(3) no .
F1 F29 3.0215(15) no 2_555
F1 C18 3.198(2) no 4_554
F2 F5 3.1864(19) no 2_555
F2 F6 3.0191(16) no 2_555
F2 F29 3.2820(19) no 2_555
F2 C23 3.409(2) no 2_555
F4 N7 3.212(2) no 3_556
F4 C9 3.283(2) no 3_556
F4 C21 3.242(2) no 3_556
F4 C26 3.508(3) no 4_454
F4 C28 3.254(3) no 4_454
F5 F2 3.1864(19) no 2_545
F5 C13 3.517(3) no 3_556
F5 C19 3.564(3) no 4_444
F5 C27 3.528(3) no 4_444
F6 F2 3.0191(16) no 2_545
F6 C18 3.578(3) no 2_646
F6 C19 3.313(3) no 4_544
F6 C24 3.214(3) no 3_656
F29 F1 3.0215(15) no 2_545
F29 F2 3.2820(19) no 2_545
F29 C16 3.579(2) no 2_545
F29 C25 3.396(2) no 3_556
F29 C26 3.528(3) no 3_656
N7 F4 3.212(2) no 3_556
N7 C28 3.598(3) no 2_646
C9 F4 3.283(2) no 3_556
C9 C9 3.573(3) no 3_656
C13 F5 3.517(3) no 3_556
C16 F29 3.579(2) no 2_555
C18 F1 3.198(2) no 4_555
C18 F6 3.578(3) no 2_656
C19 F5 3.564(3) no 4_645
C19 F6 3.313(3) no 4_545
C21 F4 3.242(2) no 3_556
C23 F2 3.409(2) no 2_545
C24 F6 3.214(3) no 3_656
C25 F29 3.396(2) no 3_556
C26 F4 3.508(3) no 4_655
C26 F29 3.528(3) no 3_656
C27 F5 3.528(3) no 4_645
C28 F4 3.254(3) no 4_655
C28 N7 3.598(3) no 2_656
F1 H8 2.74(2) no .
F1 H32 3.579(17) no .
F2 H32 2.353(18) no .
F4 H8 2.457(15) no .
F5 H32 3.558(18) no .
F29 H32 2.414(18) no .
N3 H30 2.599(17) no .
N3 H31 2.674(17) no .
N3 H33 2.71(2) no .
N3 H34 3.33(3) no .
N3 H35 2.81(3) no .
N3 H36 2.665(19) no .
N3 H37 3.33(2) no .
N3 H38 2.753(18) no .
N3 H39 2.61(3) no .
N3 H43 2.604(18) no .
N7 H31 2.490(15) no .
N7 H32 3.267(16) no .
C9 H8 3.306(18) no .
C11 H8 3.298(17) no .
C11 H33 3.05(2) no .
C11 H39 3.12(3) no .
C11 H43 3.471(17) no .
C11 H44 2.532(15) no .
C12 H30 3.266(17) no .
C12 H31 3.299(16) no .
C12 H32 3.300(17) no .
C14 H30 3.14(2) no .
C14 H33 3.56(3) no .
C14 H35 2.92(3) no .
C14 H38 3.41(2) no .
C14 H41 3.25(3) no .
C14 H43 3.27(3) no .
C15 H31 2.616(15) no .
C15 H39 3.27(3) no .
C15 H43 3.447(19) no .
C16 H8 2.727(17) no .
C16 H32 2.658(18) no .
C17 H30 2.519(17) no .
C17 H33 3.54(2) no .
C17 H35 3.06(2) no .
C17 H36 3.10(3) no .
C17 H38 2.709(18) no .
C17 H40 3.27(3) no .
C17 H42 3.25(2) no .
C17 H44 3.267(18) no .
C18 H39 3.295(18) no .
C18 H43 3.29(3) no .
C19 H31 2.906(17) no .
C19 H36 3.38(3) no .
C19 H37 2.74(2) no .
C19 H38 2.731(18) no .
C19 H39 2.99(2) no .
C20 H8 2.741(18) no .
C21 H30 3.270(18) no .
C21 H33 2.90(3) no .
C21 H44 2.549(13) no .
C23 H32 2.704(18) no .
C24 H31 3.288(18) no .
C24 H39 3.57(2) no .
C24 H43 3.558(16) no .
C25 H42 3.25(3) no .
C26 H30 2.864(15) no .
C26 H36 3.10(3) no .
C26 H38 2.969(19) no .
C26 H39 3.279(19) no .
C26 H41 3.25(3) no .
C27 H33 3.389(19) no .
C27 H34 2.71(3) no .
C27 H35 2.75(3) no .
C27 H43 3.163(19) no .
C28 H40 3.25(3) no .
H8 H30 2.27(3) no .
H30 H39 3.49(3) no .
H30 H43 3.04(2) no .
H31 H33 2.39(3) no .
H31 H34 3.37(3) no .
H31 H44 2.116(19) no .
H33 H39 2.95(3) no .
H33 H44 2.40(3) no .
H34 H36 3.60(4) no .
H34 H37 2.56(3) no .
H34 H38 2.99(3) no .
H34 H44 2.36(3) no .
H35 H37 3.05(4) no .
H35 H38 2.60(3) no .
H35 H39 2.52(3) no .
H35 H44 2.88(4) no .
H36 H43 2.71(3) no .
H36 H44 2.37(3) no .
H37 H44 2.36(3) no .
H38 H43 3.07(3) no .
H38 H44 2.87(3) no .
H39 H40 2.38(3) no .
H40 H41 2.32(3) no .
H41 H42 2.33(4) no .
H42 H43 2.35(4) no .
F1 H31 2.976(19) no 3_656
F1 H41 2.919(19) no 4_554
F1 H44 2.908(19) no 3_656
F2 H33 2.87(3) no 3_556
F2 H35 3.558(19) no 3_556
F2 H36 3.43(3) no 3_656
F2 H37 3.28(3) no 3_656
F2 H39 2.848(17) no 3_556
F2 H44 2.859(19) no 3_656
F4 H31 3.134(18) no 3_556
F4 H33 3.225(17) no 3_556
F4 H42 2.52(3) no 4_454
F4 H43 3.064(19) no 4_454
F5 H8 2.99(3) no 3_556
F5 H30 3.257(18) no 3_556
F5 H34 2.73(3) no 4_444
F5 H37 2.67(3) no 4_444
F5 H42 3.013(19) no 2_646
F5 H44 3.453(15) no 4_444
F6 H30 2.98(2) no 3_656
F6 H33 2.94(3) no 4_544
F6 H34 3.30(3) no 4_544
F6 H35 3.06(3) no 4_544
F6 H41 2.855(19) no 2_646
F6 H42 3.50(3) no 2_646
F6 H43 3.22(2) no 3_656
F29 H36 3.25(3) no 3_656
F29 H40 3.254(18) no 3_556
F29 H43 2.59(3) no 3_656
N7 H41 3.50(2) no 2_646
N7 H42 2.82(3) no 2_646
C10 H36 3.49(3) no 3_656
C10 H39 3.406(15) no 3_556
C10 H44 3.087(19) no 3_656
C13 H34 3.35(3) no 2_656
C14 H32 3.128(15) no 3_556
C14 H36 3.55(3) no 1_455
C15 H32 3.43(3) no 3_656
C16 H44 3.16(2) no 3_656
C18 H35 3.07(3) no 3_657
C19 H30 3.339(18) no 2_646
C19 H41 3.32(3) no 3_657
C20 H31 3.50(2) no 3_656
C20 H44 3.28(2) no 3_656
C22 H8 3.57(3) no 3_556
C23 H42 3.54(2) no 2_646
C23 H43 3.43(3) no 3_656
C24 H34 3.27(3) no 2_656
C25 H35 3.31(3) no 3_657
C25 H36 3.33(3) no 1_455
C27 H32 3.38(3) no 3_656
C27 H38 3.179(19) no 3_757
C27 H40 3.43(2) no 1_655
C28 H31 3.503(17) no 2_656
C28 H37 3.281(19) no 3_757
H8 F5 2.99(3) no 3_556
H8 C22 3.57(3) no 3_556
H8 H34 2.76(3) no 2_656
H8 H35 3.57(3) no 2_656
H8 H41 3.31(3) no 4_554
H30 F5 3.257(18) no 3_556
H30 F6 2.98(2) no 3_656
H30 C19 3.339(18) no 2_656
H30 H33 3.26(3) no 2_656
H30 H34 2.59(3) no 2_656
H31 F1 2.976(19) no 3_656
H31 F4 3.134(18) no 3_556
H31 C20 3.50(2) no 3_656
H31 C28 3.503(17) no 2_646
H31 H42 3.06(3) no 2_646
H32 C14 3.128(15) no 3_556
H32 C15 3.43(3) no 3_656
H32 C27 3.38(3) no 3_656
H32 H36 2.70(4) no 3_656
H32 H39 2.55(3) no 3_556
H32 H44 2.86(3) no 3_656
H33 F2 2.87(3) no 3_556
H33 F4 3.225(17) no 3_556
H33 F6 2.94(3) no 4_545
H33 H30 3.26(3) no 2_646
H34 F5 2.73(3) no 4_645
H34 F6 3.30(3) no 4_545
H34 C13 3.35(3) no 2_646
H34 C24 3.27(3) no 2_646
H34 H8 2.76(3) no 2_646
H34 H30 2.59(3) no 2_646
H34 H41 3.34(4) no 3_657
H35 F2 3.558(19) no 3_556
H35 F6 3.06(3) no 4_545
H35 C18 3.07(3) no 3_657
H35 C25 3.31(3) no 3_657
H35 H8 3.57(3) no 2_646
H35 H40 2.96(3) no 3_657
H35 H41 2.48(4) no 3_657
H36 F2 3.43(3) no 3_656
H36 F29 3.25(3) no 3_656
H36 C10 3.49(3) no 3_656
H36 C14 3.55(3) no 1_655
H36 C25 3.33(3) no 1_655
H36 H32 2.70(4) no 3_656
H36 H38 3.07(3) no 3_757
H36 H39 3.06(4) no 1_655
H36 H40 2.60(3) no 1_655
H37 F2 3.28(3) no 3_656
H37 F5 2.67(3) no 4_645
H37 C28 3.281(19) no 3_757
H37 H38 3.39(3) no 3_757
H37 H39 3.59(4) no 1_655
H37 H40 3.59(3) no 1_655
H37 H42 3.19(3) no 3_757
H38 C27 3.179(19) no 3_757
H38 H36 3.07(3) no 3_757
H38 H37 3.39(3) no 3_757
H38 H38 2.56(3) no 3_757
H38 H40 2.84(4) no 3_657
H39 F2 2.848(17) no 3_556
H39 C10 3.406(15) no 3_556
H39 H32 2.55(3) no 3_556
H39 H36 3.06(4) no 1_455
H39 H37 3.59(4) no 1_455
H40 F29 3.254(18) no 3_556
H40 C27 3.43(2) no 1_455
H40 H35 2.96(3) no 3_657
H40 H36 2.60(3) no 1_455
H40 H37 3.59(3) no 1_455
H40 H38 2.84(4) no 3_657
H41 F1 2.919(19) no 4_555
H41 F6 2.855(19) no 2_656
H41 N7 3.50(2) no 2_656
H41 C19 3.32(3) no 3_657
H41 H8 3.31(3) no 4_555
H41 H34 3.34(4) no 3_657
H41 H35 2.48(4) no 3_657
H42 F4 2.52(3) no 4_655
H42 F5 3.013(19) no 2_656
H42 F6 3.50(3) no 2_656
H42 N7 2.82(3) no 2_656
H42 C23 3.54(2) no 2_656
H42 H31 3.06(3) no 2_656
H42 H37 3.19(3) no 3_757
H43 F4 3.064(19) no 4_655
H43 F6 3.22(2) no 3_656
H43 F29 2.59(3) no 3_656
H43 C23 3.43(3) no 3_656
H44 F1 2.908(19) no 3_656
H44 F2 2.859(19) no 3_656
H44 F5 3.453(15) no 4_645
H44 C10 3.087(19) no 3_656
H44 C16 3.16(2) no 3_656
H44 C20 3.28(2) no 3_656
H44 H32 2.86(3) no 3_656

loop_
_geom_torsion_atom_site_label_1
_geom_torsion_atom_site_label_2
_geom_torsion_atom_site_label_3
_geom_torsion_atom_site_label_4
_geom_torsion
_geom_torsion_publ_flag
C11 N3 C15 C19 -82.74(17) no
C11 N3 C15 C27 151.90(13) no
C15 N3 C11 C21 4.3(3) no
C15 N3 C11 C24 -173.10(12) no
C11 N3 C17 C14 75.35(16) no
C11 N3 C17 C26 -103.63(14) no
C17 N3 C11 C21 -154.67(13) no
C17 N3 C11 C24 27.96(19) no
C15 N3 C17 C14 -84.07(14) no
C15 N3 C17 C26 96.95(15) no
C17 N3 C15 C19 76.28(14) no
C17 N3 C15 C27 -49.09(17) no
C9 N7 C22 C10 2.0(3) no
C9 N7 C22 C23 -176.26(12) no
C22 N7 C9 C12 1.0(3) no
C22 N7 C9 C21 179.52(13) no
N7 C9 C12 C13 176.03(13) no
N7 C9 C12 C20 -3.7(3) no
N7 C9 C21 C11 -176.59(13) no
C12 C9 C21 C11 2.0(3) no
C21 C9 C12 C13 -2.5(2) no
C21 C9 C12 C20 177.77(13) no
C20 C10 C22 N7 -2.0(3) no
C20 C10 C22 C23 176.18(13) no
C22 C10 C20 C12 -1.0(3) no
C22 C10 C20 C16 176.00(13) no
N3 C11 C21 C9 -176.70(13) no
N3 C11 C24 C13 174.57(13) no
C21 C11 C24 C13 -2.9(3) no
C24 C11 C21 C9 0.7(3) no
C9 C12 C13 C24 0.3(3) no
C9 C12 C20 C10 3.6(2) no
C9 C12 C20 C16 -173.33(12) no
C13 C12 C20 C10 -176.09(14) no
C13 C12 C20 C16 6.9(3) no
C20 C12 C13 C24 -179.99(14) no
C12 C13 C24 C11 2.4(3) no
C17 C14 C25 C18 0.6(2) no
C25 C14 C17 N3 -179.09(11) no
C25 C14 C17 C26 -0.11(19) no
F1 C16 C20 C10 -114.57(13) no
F1 C16 C20 C12 62.43(19) no
F2 C16 C20 C10 4.4(2) no
F2 C16 C20 C12 -178.56(12) no
F4 C16 C20 C10 125.18(13) no
F4 C16 C20 C12 -57.81(16) no
N3 C17 C26 C28 178.72(10) no
C14 C17 C26 C28 -0.27(19) no
C25 C18 C28 C26 0.3(2) no
C28 C18 C25 C14 -0.7(2) no
N7 C22 C23 F5 67.95(16) no
N7 C22 C23 F6 -51.82(19) no
N7 C22 C23 F29 -172.38(13) no
C10 C22 C23 F5 -110.45(16) no
C10 C22 C23 F6 129.78(14) no
C10 C22 C23 F29 9.2(2) no
C17 C26 C28 C18 0.2(2) no
